data_4076047
loop_
_publ_author_name
'Shimada, Shigeru'
'Rao, Maddali L. N.'
'Li, Yong-Hua'
'Tanaka, Masato'

_publ_section_title
;
 Reaction of 1-(Dimethylsilyl)-2-silylbenzene with Platinum(0) Phosphine
 Complexes
;
_journal_issue 24
_journal_name_full Organometallics
_journal_page_first 6029
_journal_paper_doi 10.1021/om050498j
_journal_volume 24
_journal_year 2005
_chemical_formula_moiety 'C28 H56 P4 Pt2 Si4 '
_chemical_formula_sum 'C28 H56 P4 Pt2 Si4'
_chemical_formula_weight 1019.17
_space_group_IT_number 14
_symmetry_cell_setting monoclinic
_symmetry_Int_Tables_number 14
_symmetry_space_group_name_Hall '-P 2yn'
_symmetry_space_group_name_H-M 'P 1 21/n 1'
_atom_sites_solution_hydrogens mixed
_atom_sites_solution_primary heavy
_atom_sites_solution_secondary difmap
_audit_creation_date 2005-03-11
_audit_creation_method 'by CrystalStructure 3.6.0'
_cell_angle_alpha 90
_cell_angle_beta 93.2680(10)
_cell_angle_gamma 90
_cell_formula_units_Z 2
_cell_length_a 9.3844(5)
_cell_length_b 9.1907(4)
_cell_length_c 21.6907(10)
_cell_measurement_temperature 153(1)
_cell_volume 1867.76(15)
_computing_cell_refinement 'Bruker SMART'
_computing_data_collection 'Bruker SMART'
_computing_data_reduction 'Bruker SAINT; CrystalStructure'
_computing_molecular_graphics 'Ortep-3 for Windows'
_computing_publication_material 'CrystalStructure 3.6.0'
_computing_structure_refinement SHELXL
_computing_structure_solution 'DIRDIF99 (PATTY)'
_diffrn_ambient_temperature 153(1)
_diffrn_detector_area_resol_mean '8.366 [pixels/mm]'
_diffrn_measured_fraction_theta_full 0.9088
_diffrn_measured_fraction_theta_max 0.9088
_diffrn_measurement_device_type 'CCD area detector'
_diffrn_measurement_method 'phi and omega scans'
_diffrn_radiation_monochromator graphite
_diffrn_radiation_source 'rotating anode'
_diffrn_radiation_type 'Mo K\a'
_diffrn_radiation_wavelength 0.7107
_diffrn_reflns_av_R_equivalents 0.017
_diffrn_reflns_limit_h_max 12
_diffrn_reflns_limit_h_min -12
_diffrn_reflns_limit_k_max 8
_diffrn_reflns_limit_k_min -12
_diffrn_reflns_limit_l_max 28
_diffrn_reflns_limit_l_min -28
_diffrn_reflns_number 10855
_diffrn_reflns_theta_full 28.25
_diffrn_reflns_theta_max 28.25
_exptl_absorpt_coefficient_mu 7.769
_exptl_absorpt_correction_T_max 0.6965
_exptl_absorpt_correction_T_min 0.5742
_exptl_absorpt_correction_type empirical
_exptl_absorpt_process_details
;
SADABS; Sheldrick 1996
;
_exptl_crystal_colour colorless
_exptl_crystal_density_diffrn 1.812
_exptl_crystal_density_method 'not measured'
_exptl_crystal_description prismatic
_exptl_crystal_F_000 992
_exptl_crystal_size_max 0.08
_exptl_crystal_size_mid 0.08
_exptl_crystal_size_min 0.05
_refine_diff_density_max 4.57
_refine_diff_density_min -0.96
_refine_ls_extinction_method none
_refine_ls_goodness_of_fit_ref 1.035
_refine_ls_hydrogen_treatment mixed
_refine_ls_number_parameters 181
_refine_ls_number_reflns 4218
_refine_ls_R_factor_all 0.0267
_refine_ls_R_factor_gt 0.0250
_refine_ls_shift/su_max 0.0000
_refine_ls_structure_factor_coef Fsqd
_refine_ls_weighting_details 'calc w=1/[\s^2^(Fo^2^)+(0.0409P)^2^+3.2634P] where P=(Fo^2^+2Fc^2^)/3'
_refine_ls_weighting_scheme calc
_refine_ls_wR_factor_gt 0.0639
_refine_ls_wR_factor_ref 0.0652
_reflns_number_gt 3980
_reflns_number_total 4218
_reflns_threshold_expression F^2^>2.0\s(F^2^)
_cod_data_source_file om050498jsi20050615_100229.cif
_cod_data_source_block Compound-12a
_cod_depositor_comments
;
The following automatic conversions were performed:

'_atom_sites_solution_hydrogens' value 'difmap & geom' was changed to
'mixed'.

Automatic conversion script
Id: cif_fix_values 6452 2018-10-05 10:23:21Z andrius 
;
_cod_original_cell_volume 1867.8(2)
_cod_original_formula_sum 'C28 H56 P4 Pt2 Si4 '
_cod_database_code 4076047

loop_
_symmetry_equiv_pos_site_id
_symmetry_equiv_pos_as_xyz
1 +X,+Y,+Z
2 1/2-X,1/2+Y,1/2-Z
3 -X,-Y,-Z
4 1/2+X,1/2-Y,1/2+Z

loop_
_atom_site_label
_atom_site_type_symbol
_atom_site_fract_x
_atom_site_fract_y
_atom_site_fract_z
_atom_site_U_iso_or_equiv
_atom_site_adp_type
_atom_site_occupancy
_atom_site_symmetry_multiplicity
_atom_site_calc_flag
_atom_site_refinement_flags
Pt(1) Pt 0.022540(10) 0.137650(10) 0.066560(10) 0.01404(6) Uani 1.00 1 d .
P(1) P 0.20060(10) 0.25118(10) 0.12848(4) 0.0204(2) Uani 1.00 1 d .
P(2) P -0.13308(11) 0.30107(11) 0.10957(4) 0.0224(2) Uani 1.00 1 d .
Si(1) Si -0.15014(10) 0.00660(10) 0.00329(4) 0.0144(2) Uani 1.00 1 d .
Si(2) Si -0.01098(10) -0.06105(10) 0.13695(4) 0.0168(2) Uani 1.00 1 d .
C(1) C -0.2574(4) -0.1062(4) 0.0575(2) 0.0190(7) Uani 1.00 1 d .
C(2) C -0.3961(4) -0.1553(4) 0.0414(2) 0.0219(8) Uani 1.00 1 d .
C(3) C -0.4725(4) -0.2361(5) 0.0826(2) 0.0250(8) Uani 1.00 1 d .
C(4) C -0.4106(4) -0.2705(5) 0.1403(2) 0.0281(9) Uani 1.00 1 d .
C(5) C -0.2725(4) -0.2236(4) 0.1566(2) 0.0235(8) Uani 1.00 1 d .
C(6) C -0.1946(4) -0.1399(4) 0.1165(2) 0.0186(7) Uani 1.00 1 d .
C(7) C 0.1223(4) -0.2157(4) 0.1374(2) 0.0250(8) Uani 1.00 1 d .
C(8) C -0.0140(4) -0.0186(5) 0.2229(2) 0.0263(8) Uani 1.00 1 d .
C(9) C 0.1097(5) 0.3458(5) 0.1905(2) 0.0319(10) Uani 1.00 1 d .
C(10) C -0.0318(5) 0.4129(5) 0.1671(2) 0.0407(11) Uani 1.00 1 d .
C(11) C 0.3370(5) 0.1437(5) 0.1697(2) 0.0310(10) Uani 1.00 1 d .
C(12) C 0.3031(5) 0.3961(5) 0.0950(2) 0.0333(10) Uani 1.00 1 d .
C(13) C -0.2903(5) 0.2378(6) 0.1469(2) 0.0383(10) Uani 1.00 1 d .
C(14) C -0.2104(6) 0.4349(5) 0.0560(2) 0.0444(12) Uani 1.00 1 d .
H(1) H 0.027(6) 0.240(6) 0.011(3) 0.05(2) Uiso 1.00 1 d .
H(2) H -0.260(6) 0.107(5) -0.025(3) 0.04(1) Uiso 1.00 1 d .
H(3) H -0.4385 -0.1331 0.0017 0.026 Uiso 1.00 1 c R
H(4) H -0.5668 -0.2675 0.0712 0.030 Uiso 1.00 1 c R
H(5) H -0.4622 -0.3257 0.1686 0.034 Uiso 1.00 1 c R
H(6) H -0.2301 -0.2492 0.1959 0.028 Uiso 1.00 1 c R
H(7) H 0.0891 -0.2897 0.1074 0.030 Uiso 1.00 1 c R
H(8) H 0.1315 -0.2590 0.1787 0.030 Uiso 1.00 1 c R
H(9) H 0.2153 -0.1783 0.1263 0.030 Uiso 1.00 1 c R
H(10) H 0.0831 -0.0246 0.2418 0.032 Uiso 1.00 1 c R
H(11) H -0.0752 -0.0891 0.2426 0.032 Uiso 1.00 1 c R
H(12) H -0.0515 0.0798 0.2284 0.032 Uiso 1.00 1 c R
H(13) H 0.0921 0.2756 0.2239 0.038 Uiso 1.00 1 c R
H(14) H 0.1729 0.4233 0.2082 0.038 Uiso 1.00 1 c R
H(15) H -0.0127 0.5089 0.1486 0.049 Uiso 1.00 1 c R
H(16) H -0.0913 0.4293 0.2027 0.049 Uiso 1.00 1 c R
H(17) H 0.3051 0.1183 0.2106 0.037 Uiso 1.00 1 c R
H(18) H 0.4255 0.2001 0.1744 0.037 Uiso 1.00 1 c R
H(19) H 0.3540 0.0545 0.1465 0.037 Uiso 1.00 1 c R
H(20) H 0.3871 0.3547 0.0767 0.040 Uiso 1.00 1 c R
H(21) H 0.3338 0.4657 0.1273 0.040 Uiso 1.00 1 c R
H(22) H 0.2436 0.4461 0.0630 0.040 Uiso 1.00 1 c R
H(23) H -0.3711 0.2320 0.1163 0.046 Uiso 1.00 1 c R
H(24) H -0.3129 0.3060 0.1796 0.046 Uiso 1.00 1 c R
H(25) H -0.2715 0.1413 0.1647 0.046 Uiso 1.00 1 c R
H(26) H -0.1489 0.5211 0.0561 0.053 Uiso 1.00 1 c R
H(27) H -0.3052 0.4627 0.0687 0.053 Uiso 1.00 1 c R
H(28) H -0.2190 0.3932 0.0144 0.053 Uiso 1.00 1 c R

loop_
_atom_site_aniso_label
_atom_site_aniso_U_11
_atom_site_aniso_U_22
_atom_site_aniso_U_33
_atom_site_aniso_U_12
_atom_site_aniso_U_13
_atom_site_aniso_U_23
Pt(1) 0.01670(9) 0.01369(9) 0.01177(8) -0.00160(4) 0.00107(5) -0.00080(4)
P(1) 0.0239(5) 0.0194(5) 0.0177(4) -0.0059(4) -0.0016(4) -0.0022(3)
P(2) 0.0255(5) 0.0201(5) 0.0219(5) 0.0030(4) 0.0043(4) -0.0039(4)
Si(1) 0.0146(4) 0.0163(5) 0.0122(4) -0.0004(3) 0.0008(3) 0.0005(3)
Si(2) 0.0193(5) 0.0176(5) 0.0135(4) -0.0023(4) 0.0006(4) 0.0016(4)
C(1) 0.021(2) 0.017(2) 0.019(2) -0.000(1) 0.004(1) -0.000(1)
C(2) 0.019(2) 0.027(2) 0.020(2) -0.001(1) -0.000(1) 0.001(1)
C(3) 0.016(2) 0.027(2) 0.032(2) -0.005(1) 0.004(1) 0.002(2)
C(4) 0.027(2) 0.031(2) 0.027(2) -0.006(2) 0.010(2) 0.007(2)
C(5) 0.028(2) 0.026(2) 0.017(2) -0.004(2) 0.003(1) 0.004(1)
C(6) 0.021(2) 0.016(2) 0.019(2) -0.0010(13) 0.003(1) -0.0007(13)
C(7) 0.028(2) 0.019(2) 0.028(2) 0.002(2) 0.002(2) 0.006(2)
C(8) 0.030(2) 0.033(2) 0.016(2) -0.003(2) -0.000(2) 0.001(2)
C(9) 0.039(3) 0.033(2) 0.024(2) -0.007(2) -0.002(2) -0.012(2)
C(10) 0.037(3) 0.035(3) 0.050(3) -0.002(2) 0.002(2) -0.025(2)
C(11) 0.027(2) 0.034(3) 0.031(2) -0.006(2) -0.009(2) 0.005(2)
C(12) 0.037(3) 0.031(2) 0.032(2) -0.015(2) 0.001(2) 0.002(2)
C(13) 0.031(2) 0.043(3) 0.042(3) 0.001(2) 0.015(2) -0.009(2)
C(14) 0.057(3) 0.033(3) 0.045(3) 0.021(2) 0.008(2) 0.006(2)

loop_
_atom_type_symbol
_atom_type_description
_atom_type_scat_dispersion_real
_atom_type_scat_dispersion_imag
_atom_type_scat_source
C C 0.003 0.002
;
International Tables for Crystallography
(1992, Vol. C, Tables 4.2.6.8 and 6.1.1.4)
;
H H 0.000 0.000
;
International Tables for Crystallography
(1992, Vol. C, Table 6.1.1.4)
;
P P 0.102 0.094
;
International Tables for Crystallography
(1992, Vol. C, Tables 4.2.6.8 and 6.1.1.4)
;
Pt Pt -1.703 8.390
;
International Tables for Crystallography
(1992, Vol. C, Tables 4.2.6.8 and 6.1.1.4)
;
Si Si 0.082 0.070
;
International Tables for Crystallography
(1992, Vol. C, Tables 4.2.6.8 and 6.1.1.4)
;

loop_
_geom_angle_atom_site_label_1
_geom_angle_atom_site_label_2
_geom_angle_atom_site_label_3
_geom_angle
_geom_angle_site_symmetry_1
_geom_angle_site_symmetry_3
P(2) Pt(1) P(1) 85.74(3) . .
Si(1) Pt(1) P(1) 176.08(3) . .
Si(1) Pt(1) P(1) 104.21(3) 55503 .
Si(2) Pt(1) P(1) 95.12(3) . .
Pt(1) P(1) C(9) 106.5(2) . .
Pt(1) P(1) C(11) 120.2(1) . .
Pt(1) P(1) C(12) 118.4(1) . .
Si(1) Pt(1) P(2) 97.76(3) . .
Si(1) Pt(1) P(2) 164.23(3) 55503 .
Si(2) Pt(1) P(2) 97.32(3) . .
Pt(1) P(2) C(10) 108.7(2) . .
Pt(1) P(2) C(13) 121.0(2) . .
Pt(1) P(2) C(14) 114.7(2) . .
Pt(1) Si(1) Pt(1) 107.24(4) . 55503
Si(1) Pt(1) Si(1) 72.76(3) 55503 .
Si(2) Pt(1) Si(1) 82.72(3) . .
Pt(1) Si(1) C(1) 106.6(1) . .
Si(2) Pt(1) Si(1) 93.99(3) . 55503
Pt(1) Si(2) C(6) 106.9(1) . .
Pt(1) Si(2) C(7) 117.5(1) . .
Pt(1) Si(2) C(8) 118.3(1) . .
P(1) C(9) C(10) 112.1(3) . .
C(11) P(1) C(9) 103.8(2) . .
C(12) P(1) C(9) 102.8(2) . .
C(12) P(1) C(11) 102.8(2) . .
P(2) C(10) C(9) 114.0(3) . .
C(13) P(2) C(10) 106.1(2) . .
C(14) P(2) C(10) 103.2(2) . .
C(14) P(2) C(13) 101.3(2) . .
C(1) Si(1) Pt(1) 113.1(1) . 55503
Si(1) C(1) C(6) 118.2(3) . .
Si(1) C(1) C(2) 122.5(3) . .
Si(2) C(6) C(1) 117.0(3) . .
C(7) Si(2) C(6) 107.8(2) . .
C(8) Si(2) C(6) 104.1(2) . .
Si(2) C(6) C(5) 124.4(3) . .
C(8) Si(2) C(7) 101.3(2) . .
C(6) C(1) C(2) 119.2(3) . .
C(1) C(2) C(3) 121.1(3) . .
C(1) C(6) C(5) 118.6(3) . .
C(2) C(3) C(4) 119.8(3) . .
C(3) C(4) C(5) 119.6(4) . .
C(4) C(5) C(6) 121.7(4) . .
H(1) Pt(1) P(1) 97(2) . .
H(1) Pt(1) P(2) 87(2) . .
H(1) Pt(1) Si(1) 84(2) . .
Pt(1) Si(1) H(2) 110(2) . .
H(1) Pt(1) Si(1) 78(2) . 55503
H(1) Pt(1) Si(2) 166(2) . .
P(1) C(9) H(13) 109.1808 . .
P(1) C(9) H(14) 109.1847 . .
P(1) C(11) H(19) 109.4757 . .
P(1) C(11) H(17) 109.4686 . .
P(1) C(11) H(18) 109.4702 . .
P(1) C(12) H(22) 109.4703 . .
P(1) C(12) H(20) 109.4707 . .
P(1) C(12) H(21) 109.4701 . .
P(2) C(10) H(15) 108.7468 . .
P(2) C(10) H(16) 108.7491 . .
P(2) C(13) H(25) 109.4696 . .
P(2) C(13) H(23) 109.4690 . .
P(2) C(13) H(24) 109.4673 . .
P(2) C(14) H(26) 109.4745 . .
P(2) C(14) H(28) 109.4759 . .
P(2) C(14) H(27) 109.4724 . .
H(2) Si(1) Pt(1) 116(2) . 55503
H(2) Si(1) C(1) 102(2) . .
Si(2) C(7) H(9) 109.4767 . .
Si(2) C(7) H(7) 109.4690 . .
Si(2) C(7) H(8) 109.4748 . .
Si(2) C(8) H(12) 109.4818 . .
Si(2) C(8) H(10) 109.4764 . .
Si(2) C(8) H(11) 109.4704 . .
C(1) C(2) H(3) 119.4573 . .
H(3) C(2) C(3) 119.4542 . .
C(2) C(3) H(4) 120.1098 . .
H(4) C(3) C(4) 120.1180 . .
C(3) C(4) H(5) 120.1863 . .
C(4) C(5) H(6) 119.1694 . .
H(5) C(4) C(5) 120.1839 . .
H(6) C(5) C(6) 119.1737 . .
H(9) C(7) H(7) 109.4662 . .
H(8) C(7) H(7) 109.4687 . .
H(9) C(7) H(8) 109.4718 . .
H(12) C(8) H(10) 109.4646 . .
H(11) C(8) H(10) 109.4691 . .
H(12) C(8) H(11) 109.4650 . .
H(13) C(9) C(10) 109.1918 . .
C(9) C(10) H(15) 108.7549 . .
H(14) C(9) C(10) 109.1864 . .
C(9) C(10) H(16) 108.7542 . .
H(14) C(9) H(13) 107.8951 . .
H(16) C(10) H(15) 107.6462 . .
H(19) C(11) H(17) 109.4706 . .
H(18) C(11) H(17) 109.4705 . .
H(19) C(11) H(18) 109.4717 . .
H(22) C(12) H(20) 109.4741 . .
H(21) C(12) H(20) 109.4711 . .
H(22) C(12) H(21) 109.4710 . .
H(25) C(13) H(23) 109.4725 . .
H(24) C(13) H(23) 109.4704 . .
H(25) C(13) H(24) 109.4785 . .
H(28) C(14) H(26) 109.4707 . .
H(27) C(14) H(26) 109.4650 . .
H(28) C(14) H(27) 109.4688 . .

loop_
_geom_bond_atom_site_label_1
_geom_bond_atom_site_label_2
_geom_bond_distance
_geom_bond_site_symmetry_2
Pt(1) P(1) 2.3300(9) .
Pt(1) P(2) 2.327(1) .
Pt(1) Si(1) 2.3888(9) .
Pt(1) Si(1) 2.3862(9) 55503
Pt(1) Si(2) 2.4124(9) .
P(1) C(9) 1.851(5) .
P(1) C(11) 1.812(5) .
P(1) C(12) 1.818(5) .
P(2) C(10) 1.839(5) .
P(2) C(13) 1.818(5) .
P(2) C(14) 1.814(5) .
Si(1) Pt(1) 2.3862(9) 55503
Si(1) C(1) 1.899(4) .
Si(2) C(6) 1.899(4) .
Si(2) C(7) 1.893(4) .
Si(2) C(8) 1.906(4) .
C(1) Si(1) 1.899(4) .
C(1) C(2) 1.404(5) .
C(1) C(6) 1.411(5) .
C(2) C(1) 1.404(5) .
C(2) C(3) 1.391(6) .
C(3) C(4) 1.387(6) .
C(4) C(5) 1.392(6) .
C(5) C(6) 1.398(5) .
C(6) C(1) 1.411(5) .
C(9) C(10) 1.524(7) .
Pt(1) H(1) 1.52(6) .
Si(1) H(2) 1.49(5) .
C(2) H(3) 0.9502 .
C(3) H(4) 0.9500 .
C(4) H(5) 0.9500 .
C(5) H(6) 0.9500 .
C(7) H(7) 0.9800 .
C(7) H(8) 0.9800 .
C(7) H(9) 0.9800 .
C(8) H(10) 0.9800 .
C(8) H(11) 0.9799 .
C(8) H(12) 0.9800 .
C(9) H(13) 0.9900 .
C(9) H(14) 0.9900 .
C(10) H(15) 0.9900 .
C(10) H(16) 0.9899 .
C(11) H(17) 0.9800 .
C(11) H(18) 0.9801 .
C(11) H(19) 0.9799 .
C(12) H(20) 0.9800 .
C(12) H(21) 0.9799 .
C(12) H(22) 0.9800 .
C(13) H(23) 0.9800 .
C(13) H(24) 0.9799 .
C(13) H(25) 0.9800 .
C(14) H(26) 0.9801 .
C(14) H(27) 0.9801 .
C(14) H(28) 0.9799 .

loop_
_geom_contact_atom_site_label_1
_geom_contact_atom_site_label_2
_geom_contact_distance
_geom_contact_site_symmetry_2
Pt(1) Pt(1) 3.8444(2) 55503
Si(1) Si(1) 2.832(1) 55503
